data_4322832
loop_
_publ_author_name
'Helen A. Hinton'
'Hongli Chen'
'Thomas A. Hamor'
'Christopher J. Jones'
'Ferida S. McQuillan'
'Malcolm S. Tolley'

_publ_section_title
;
 Mono-, Bi-, and Trinuclear Metallocyclophanes Formed in Reactions between
 [Mo(NO){HB(3,5-Me2C3HN2)3}I2] and Xylenedithiols. The X-ray Crystal
 Structures of [Mo(NO){HB(3,5-Me2C3HN2)3}{1,4-(SCH2)2C6H4}n] (n= 2, 3)
;
_journal_name_full 'Inorganic Chemistry'
_journal_page_first 2933
_journal_page_last 2942
_journal_paper_doi 10.1021/ic971357f
_journal_volume 37
_journal_year 1998
_chemical_formula_sum 'C39 H46 B Mo N7 O S6'
_chemical_formula_weight 927.94
_chemical_name_systematic
; 
 ? 
;
_space_group_IT_number 14
_symmetry_cell_setting monoclinic
_symmetry_space_group_name_Hall '-P 2yn'
_symmetry_space_group_name_H-M 'P 1 21/n 1'
_atom_sites_solution_hydrogens geom
_atom_sites_solution_primary direct
_atom_sites_solution_secondary difmap
_audit_creation_method SHELXL
_cell_angle_alpha 90.00
_cell_angle_beta 100.73(2)
_cell_angle_gamma 90.00
_cell_formula_units_Z 4
_cell_length_a 19.140(5)
_cell_length_b 10.708(3)
_cell_length_c 22.072(5)
_cell_measurement_temperature 293(2)
_cell_volume 4445(2)
_computing_structure_refinement 'SHELXL-93 (Sheldrick, 1993)'
_computing_structure_solution Texsan
_diffrn_ambient_temperature 293(2)
_diffrn_radiation_monochromator graphite
_diffrn_radiation_source 'rotating anode'
_diffrn_radiation_type MoKa
_diffrn_radiation_wavelength 0.71069
_diffrn_reflns_av_R_equivalents 0.0551
_diffrn_reflns_av_sigmaI/netI 0.0824
_diffrn_reflns_limit_h_max 22
_diffrn_reflns_limit_h_min -22
_diffrn_reflns_limit_k_max 12
_diffrn_reflns_limit_k_min -12
_diffrn_reflns_limit_l_max 26
_diffrn_reflns_limit_l_min -26
_diffrn_reflns_number 18972
_diffrn_reflns_theta_max 25.24
_diffrn_reflns_theta_min 1.29
_exptl_absorpt_coefficient_mu 0.616
_exptl_crystal_density_diffrn 1.387
_exptl_crystal_F_000 1920
_refine_diff_density_max 0.441
_refine_diff_density_min -0.486
_refine_diff_density_rms 0.066
_refine_ls_extinction_method none
_refine_ls_goodness_of_fit_all 1.106
_refine_ls_goodness_of_fit_obs 1.044
_refine_ls_matrix_type full
_refine_ls_number_parameters 496
_refine_ls_number_reflns 6851
_refine_ls_number_restraints 0
_refine_ls_restrained_S_all 1.106
_refine_ls_restrained_S_obs 1.044
_refine_ls_R_factor_all 0.0906
_refine_ls_R_factor_obs 0.0550
_refine_ls_shift/esd_max 0.002
_refine_ls_shift/esd_mean 0.000
_refine_ls_structure_factor_coef Fsqd
_refine_ls_weighting_details 'w=1/[s^2^(Fo^2^)+( 0.0334P)^2^+0.9674P] where P=(Fo^2^+2Fc^2^)/3'
_refine_ls_weighting_scheme calc
_refine_ls_wR_factor_all 0.1169
_refine_ls_wR_factor_obs 0.0976
_reflns_number_observed 5446
_reflns_number_total 6851
_reflns_observed_criterion >2sigma(I)
_cod_data_source_file ic971357f_2.cif
_cod_data_source_block Structure8
_cod_depositor_comments
;
The following automatic conversions were performed:

'_refine_ls_weighting_scheme' value 'calc w=1/[s^2^(Fo^2^)+(
0.0334P)^2^+0.9674P] where P=(Fo^2^+2Fc^2^)/3' was changed to 'calc'.
New tag '_refine_ls_weighting_details' was created. The value of the
new tag was set to 'w=1/[s^2^(Fo^2^)+( 0.0334P)^2^+0.9674P] where
P=(Fo^2^+2Fc^2^)/3'.

Automatic conversion script
Id: cif_fix_values 3143 2015-03-26 13:38:13Z robertas 
;
_cod_original_cell_volume 4444.6(20)
_cod_database_code 4322832

loop_
_symmetry_equiv_pos_as_xyz
'x, y, z'
'-x+1/2, y+1/2, -z+1/2'
'-x, -y, -z'
'x-1/2, -y-1/2, z-1/2'

loop_
_atom_site_aniso_label
_atom_site_aniso_U_11
_atom_site_aniso_U_22
_atom_site_aniso_U_33
_atom_site_aniso_U_23
_atom_site_aniso_U_13
_atom_site_aniso_U_12
Mo1 0.0364(3) 0.0423(2) 0.0292(2) -0.0031(2) 0.0083(2) 0.0006(2)
S1 0.0472(9) 0.0681(9) 0.0310(7) 0.0022(7) 0.0081(6) 0.0139(7)
S2 0.100(2) 0.0740(12) 0.0559(10) 0.0174(9) -0.0130(10) 0.0190(10)
S3 0.0914(14) 0.0671(11) 0.0649(11) -0.0107(9) -0.0061(10) -0.0037(10)
S4 0.113(2) 0.0883(14) 0.0688(12) 0.0047(11) -0.0230(12) -0.0093(13)
S5 0.0800(15) 0.0776(13) 0.096(2) 0.0054(11) -0.0102(12) -0.0190(10)
S6 0.0557(10) 0.0467(8) 0.0577(10) -0.0101(7) 0.0213(8) -0.0103(7)
O1 0.048(3) 0.069(3) 0.064(3) 0.001(2) 0.021(2) 0.015(2)
N1 0.040(3) 0.046(2) 0.036(3) 0.001(2) 0.009(2) 0.000(2)
N2 0.042(3) 0.061(3) 0.035(3) -0.007(2) 0.012(2) 0.003(2)
N3 0.046(3) 0.069(3) 0.037(3) -0.007(2) 0.016(2) 0.008(3)
N4 0.041(3) 0.043(3) 0.033(2) -0.002(2) 0.012(2) -0.005(2)
N5 0.047(3) 0.052(3) 0.030(2) -0.001(2) 0.008(2) -0.003(2)
N6 0.044(3) 0.055(3) 0.033(2) 0.000(2) 0.011(2) -0.008(2)
N7 0.060(3) 0.042(3) 0.040(3) -0.009(2) 0.012(2) -0.004(2)
C1 0.040(4) 0.119(6) 0.071(5) -0.022(4) 0.001(3) -0.008(4)
C2 0.038(4) 0.084(4) 0.049(4) -0.005(3) 0.013(3) -0.002(3)
C3 0.038(4) 0.096(5) 0.066(4) 0.003(4) 0.015(3) 0.012(3)
C4 0.056(4) 0.076(4) 0.051(4) 0.001(3) 0.024(3) 0.023(3)
C5 0.091(6) 0.159(8) 0.084(6) -0.040(5) 0.023(5) 0.059(6)
C6 0.062(4) 0.059(4) 0.060(4) 0.010(3) 0.007(3) 0.014(3)
C7 0.042(4) 0.051(3) 0.039(3) 0.008(3) 0.001(3) -0.006(3)
C8 0.056(4) 0.076(4) 0.037(3) 0.013(3) 0.002(3) -0.001(3)
C9 0.059(4) 0.060(4) 0.034(3) 0.002(3) 0.009(3) -0.008(3)
C10 0.104(6) 0.120(6) 0.034(4) 0.000(4) 0.022(4) 0.011(5)
C11 0.079(5) 0.087(5) 0.067(5) -0.002(4) 0.036(4) -0.030(4)
C12 0.048(4) 0.051(3) 0.045(3) 0.000(3) 0.008(3) -0.004(3)
C13 0.058(4) 0.057(4) 0.061(4) 0.002(3) 0.001(3) -0.011(3)
C14 0.064(4) 0.051(4) 0.047(4) -0.005(3) 0.002(3) -0.004(3)
C15 0.115(7) 0.065(4) 0.080(5) -0.029(4) 0.021(5) -0.013(4)
C16 0.052(4) 0.080(4) 0.036(3) -0.001(3) 0.012(3) 0.012(3)
C17 0.042(3) 0.051(3) 0.034(3) -0.003(3) 0.011(2) 0.000(3)
C18 0.056(4) 0.053(3) 0.044(3) -0.006(3) 0.008(3) 0.013(3)
C19 0.075(4) 0.043(3) 0.042(3) -0.009(3) 0.007(3) 0.011(3)
C20 0.062(4) 0.069(4) 0.027(3) 0.003(3) 0.009(3) -0.007(3)
C21 0.067(4) 0.050(3) 0.046(4) 0.008(3) 0.013(3) -0.005(3)
C22 0.052(4) 0.053(4) 0.040(3) -0.007(3) 0.010(3) -0.007(3)
C23 0.095(6) 0.090(5) 0.038(3) 0.011(3) 0.007(3) 0.005(4)
C24 0.077(5) 0.056(4) 0.083(5) -0.004(4) 0.024(4) -0.004(3)
C25 0.055(4) 0.066(4) 0.059(4) -0.005(3) 0.009(3) 0.002(3)
C26 0.058(5) 0.091(6) 0.121(7) 0.037(5) -0.009(5) 0.004(4)
C27 0.065(5) 0.101(6) 0.131(8) 0.053(5) -0.002(5) -0.001(4)
C28 0.082(5) 0.045(4) 0.055(4) -0.004(3) -0.004(4) 0.012(3)
C29 0.064(5) 0.080(5) 0.054(4) -0.010(4) -0.006(4) 0.013(4)
C30 0.052(4) 0.085(5) 0.065(4) -0.009(4) 0.004(4) 0.000(4)
C31 0.112(6) 0.066(5) 0.064(5) 0.003(4) 0.003(4) 0.010(4)
C32 0.084(6) 0.064(4) 0.106(6) -0.031(4) -0.004(5) 0.001(4)
C33 0.060(4) 0.046(3) 0.069(4) -0.018(3) 0.005(4) 0.005(3)
C34 0.071(5) 0.077(5) 0.043(4) -0.018(3) 0.004(3) 0.009(4)
C35 0.062(4) 0.064(4) 0.051(4) -0.005(3) 0.012(3) 0.008(3)
C36 0.049(4) 0.036(3) 0.063(4) -0.003(3) 0.010(3) 0.006(3)
C37 0.075(5) 0.057(4) 0.050(4) -0.005(3) -0.007(3) 0.001(3)
C38 0.072(5) 0.054(4) 0.067(5) 0.004(3) 0.007(4) -0.008(3)
C39 0.069(4) 0.023(3) 0.085(5) -0.013(3) 0.013(4) -0.006(3)
B1 0.064(5) 0.036(4) 0.044(4) -0.010(3) 0.015(3) 0.001(3)

loop_
_atom_site_label
_atom_site_type_symbol
_atom_site_fract_x
_atom_site_fract_y
_atom_site_fract_z
_atom_site_U_iso_or_equiv
_atom_site_thermal_displace_type
_atom_site_occupancy
_atom_site_calc_flag
_atom_site_refinement_flags
_atom_site_disorder_group
Mo1 Mo 0.39454(2) 0.17432(4) 0.11942(2) 0.03570(13) Uani 1 d . .
S1 S 0.34958(8) 0.25688(14) 0.02183(6) 0.0487(4) Uani 1 d . .
S2 S 0.17603(11) 0.3409(2) -0.29931(8) 0.0801(6) Uani 1 d . .
S3 S 0.14357(11) 0.1892(2) -0.25783(8) 0.0772(5) Uani 1 d . .
S4 S 0.09245(12) -0.3288(2) -0.08944(9) 0.0952(7) Uani 1 d . .
S5 S 0.10652(11) -0.4816(2) -0.03549(10) 0.0880(6) Uani 1 d . .
S6 S 0.34479(8) -0.02649(13) 0.11261(7) 0.0520(4) Uani 1 d . .
O1 O 0.5248(2) 0.0836(4) 0.0793(2) 0.0589(11) Uani 1 d . .
N1 N 0.4731(2) 0.1220(4) 0.0971(2) 0.0406(11) Uani 1 d . .
N2 N 0.2898(2) 0.2383(4) 0.1420(2) 0.0458(11) Uani 1 d . .
N3 N 0.2914(2) 0.3199(4) 0.1910(2) 0.0497(11) Uani 1 d . .
N4 N 0.4280(2) 0.1516(4) 0.2213(2) 0.0383(10) Uani 1 d . .
N5 N 0.3988(2) 0.2285(4) 0.2597(2) 0.0428(11) Uani 1 d . .
N6 N 0.4350(2) 0.3635(4) 0.1518(2) 0.0435(11) Uani 1 d . .
N7 N 0.4108(2) 0.4199(4) 0.1991(2) 0.0472(12) Uani 1 d . .
C1 C 0.1939(3) 0.1442(7) 0.0620(3) 0.078(2) Uani 1 d . .
H1A H 0.2334(3) 0.1027(7) 0.0496(3) 0.117 Uiso 1 calc R .
H1B H 0.1690(3) 0.1929(7) 0.0283(3) 0.117 Uiso 1 calc R .
H1C H 0.1623(3) 0.0832(7) 0.0739(3) 0.117 Uiso 1 calc R .
C2 C 0.2205(3) 0.2280(6) 0.1153(3) 0.056(2) Uani 1 d . .
C3 C 0.1800(3) 0.3031(6) 0.1461(3) 0.066(2) Uani 1 d . .
H3 H 0.1309(3) 0.3132(6) 0.1367(3) 0.079 Uiso 1 calc R .
C4 C 0.2260(3) 0.3600(6) 0.1931(3) 0.059(2) Uani 1 d . .
C5 C 0.2110(4) 0.4507(8) 0.2410(3) 0.111(3) Uani 1 d . .
H5A H 0.2548(4) 0.4732(8) 0.2675(3) 0.166 Uiso 1 calc R .
H5B H 0.1798(4) 0.4127(8) 0.2650(3) 0.166 Uiso 1 calc R .
H5C H 0.1890(4) 0.5241(8) 0.2211(3) 0.166 Uiso 1 calc R .
C6 C 0.5071(3) -0.0339(5) 0.2310(3) 0.061(2) Uani 1 d . .
H6A H 0.5003(3) -0.0249(5) 0.1871(3) 0.091 Uiso 1 calc R .
H6B H 0.4906(3) -0.1147(5) 0.2410(3) 0.091 Uiso 1 calc R .
H6C H 0.5567(3) -0.0258(5) 0.2484(3) 0.091 Uiso 1 calc R .
C7 C 0.4665(3) 0.0644(5) 0.2567(2) 0.0449(14) Uani 1 d . .
C8 C 0.4606(3) 0.0875(6) 0.3178(3) 0.057(2) Uani 1 d . .
H8 H 0.4819(3) 0.0416(6) 0.3521(3) 0.069 Uiso 1 calc R .
C9 C 0.4184(3) 0.1887(5) 0.3183(2) 0.0510(15) Uani 1 d . .
C10 C 0.3933(4) 0.2492(7) 0.3715(3) 0.085(2) Uani 1 d . .
H10A H 0.3639(4) 0.3197(7) 0.3570(3) 0.127 Uiso 1 calc R .
H10B H 0.4336(4) 0.2767(7) 0.4011(3) 0.127 Uiso 1 calc R .
H10C H 0.3664(4) 0.1901(7) 0.3904(3) 0.127 Uiso 1 calc R .
C11 C 0.5189(4) 0.4105(6) 0.0814(3) 0.075(2) Uani 1 d . .
H11A H 0.5049(4) 0.3292(6) 0.0652(3) 0.112 Uiso 1 calc R .
H11B H 0.5694(4) 0.4117(6) 0.0963(3) 0.112 Uiso 1 calc R .
H11C H 0.5067(4) 0.4718(6) 0.0495(3) 0.112 Uiso 1 calc R .
C12 C 0.4816(3) 0.4393(5) 0.1327(3) 0.0483(14) Uani 1 d . .
C13 C 0.4875(3) 0.5492(5) 0.1688(3) 0.060(2) Uani 1 d . .
H13 H 0.5160(3) 0.6183(5) 0.1654(3) 0.072 Uiso 1 calc R .
C14 C 0.4424(3) 0.5329(5) 0.2096(3) 0.055(2) Uani 1 d . .
C15 C 0.4250(4) 0.6231(6) 0.2571(3) 0.087(2) Uani 1 d . .
H15A H 0.3916(4) 0.5853(6) 0.2790(3) 0.130 Uiso 1 calc R .
H15B H 0.4047(4) 0.6976(6) 0.2369(3) 0.130 Uiso 1 calc R .
H15C H 0.4677(4) 0.6439(6) 0.2856(3) 0.130 Uiso 1 calc R .
C16 C 0.4039(3) 0.2092(6) -0.0336(2) 0.056(2) Uani 1 d . .
H16A H 0.4500(3) 0.2496(6) -0.0237(2) 0.067 Uiso 1 calc R .
H16B H 0.4115(3) 0.1196(6) -0.0309(2) 0.067 Uiso 1 calc R .
C17 C 0.3693(3) 0.2427(5) -0.0978(2) 0.0417(13) Uani 1 d . .
C18 C 0.3650(3) 0.1572(5) -0.1451(2) 0.0509(14) Uani 1 d . .
H18 H 0.3837(3) 0.0777(5) -0.1361(2) 0.061 Uiso 1 calc R .
C19 C 0.3341(3) 0.1845(5) -0.2053(2) 0.054(2) Uani 1 d . .
H19 H 0.3315(3) 0.1239(5) -0.2359(2) 0.065 Uiso 1 calc R .
C20 C 0.3074(3) 0.3020(5) -0.2197(2) 0.053(2) Uani 1 d . .
C21 C 0.3110(3) 0.3908(5) -0.1729(3) 0.054(2) Uani 1 d . .
H21 H 0.2930(3) 0.4706(5) -0.1822(3) 0.065 Uiso 1 calc R .
C22 C 0.3410(3) 0.3607(5) -0.1134(2) 0.0482(14) Uani 1 d . .
H22 H 0.3425(3) 0.4206(5) -0.0826(2) 0.058 Uiso 1 calc R .
C23 C 0.2729(4) 0.3342(6) -0.2852(3) 0.075(2) Uani 1 d . .
H23A H 0.2873(4) 0.2726(6) -0.3126(3) 0.090 Uiso 1 calc R .
H23B H 0.2908(4) 0.4146(6) -0.2956(3) 0.090 Uiso 1 calc R .
C24 C 0.1374(4) 0.2440(5) -0.1808(3) 0.071(2) Uani 1 d . .
H24A H 0.1797(4) 0.2909(5) -0.1634(3) 0.085 Uiso 1 calc R .
H24B H 0.0965(4) 0.2984(5) -0.1829(3) 0.085 Uiso 1 calc R .
C25 C 0.1301(4) 0.1332(6) -0.1415(3) 0.060(2) Uani 1 d . .
C26 C 0.0650(4) 0.0810(7) -0.1416(4) 0.093(3) Uani 1 d . .
H26 H 0.0248(4) 0.1155(7) -0.1660(4) 0.112 Uiso 1 calc R .
C27 C 0.0584(4) -0.0246(7) -0.1052(4) 0.101(3) Uani 1 d . .
H27 H 0.0134(4) -0.0561(7) -0.1041(4) 0.122 Uiso 1 calc R .
C28 C 0.1170(4) -0.0823(5) -0.0710(3) 0.063(2) Uani 1 d . .
C29 C 0.1816(4) -0.0255(6) -0.0720(3) 0.068(2) Uani 1 d . .
H29 H 0.2224(4) -0.0599(6) -0.0483(3) 0.082 Uiso 1 calc R .
C30 C 0.1882(4) 0.0785(6) -0.1060(3) 0.068(2) Uani 1 d . .
H30 H 0.2330(4) 0.1129(6) -0.1051(3) 0.082 Uiso 1 calc R .
C31 C 0.1097(4) -0.1972(6) -0.0347(3) 0.082(2) Uani 1 d . .
H31A H 0.0707(4) -0.1881(6) -0.0126(3) 0.099 Uiso 1 calc R .
H31B H 0.1530(4) -0.2120(6) -0.0050(3) 0.099 Uiso 1 calc R .
C32 C 0.1986(4) -0.5235(6) -0.0349(4) 0.087(2) Uani 1 d . .
H32A H 0.2090(4) -0.6010(6) -0.0123(4) 0.105 Uiso 1 calc R .
H32B H 0.2046(4) -0.5382(6) -0.0770(4) 0.105 Uiso 1 calc R .
C33 C 0.2516(3) -0.4259(5) -0.0064(3) 0.059(2) Uani 1 d . .
C34 C 0.2835(3) -0.3457(6) -0.0423(3) 0.065(2) Uani 1 d . .
H34 H 0.2728(3) -0.3531(6) -0.0850(3) 0.078 Uiso 1 calc R .
C35 C 0.3310(3) -0.2544(6) -0.0157(3) 0.059(2) Uani 1 d . .
H35 H 0.3520(3) -0.2023(6) -0.0409(3) 0.071 Uiso 1 calc R .
C36 C 0.3476(3) -0.2398(5) 0.0474(3) 0.0492(14) Uani 1 d . .
C37 C 0.3163(3) -0.3229(5) 0.0827(3) 0.063(2) Uani 1 d . .
H37 H 0.3272(3) -0.3163(5) 0.1254(3) 0.075 Uiso 1 calc R .
C38 C 0.2695(4) -0.4151(6) 0.0566(3) 0.065(2) Uani 1 d . .
H38 H 0.2501(4) -0.4698(6) 0.0817(3) 0.078 Uiso 1 calc R .
C39 C 0.3963(3) -0.1394(4) 0.0770(3) 0.059(2) Uani 1 d . .
H39A H 0.4186(3) -0.0983(4) 0.0464(3) 0.071 Uiso 1 calc R .
H39B H 0.4335(3) -0.1753(4) 0.1081(3) 0.071 Uiso 1 calc R .
B1 B 0.3609(4) 0.3514(5) 0.2344(3) 0.048(2) Uani 1 d . .
H1 H 0.3514(4) 0.4033(5) 0.2686(3) 0.071 Uiso 1 calc R .

loop_
_atom_type_symbol
_atom_type_description
_atom_type_scat_dispersion_real
_atom_type_scat_dispersion_imag
_atom_type_scat_source
C C 0.0033 0.0016 'International Tables Vol C Tables 4.2.6.8 and 6.1.1.4'
H H 0.0000 0.0000 'International Tables Vol C Tables 4.2.6.8 and 6.1.1.4'
O O 0.0106 0.0060 'International Tables Vol C Tables 4.2.6.8 and 6.1.1.4'
N N 0.0061 0.0033 'International Tables Vol C Tables 4.2.6.8 and 6.1.1.4'
S S 0.1246 0.1234 'International Tables Vol C Tables 4.2.6.8 and 6.1.1.4'
Mo Mo -1.6832 0.6857 'International Tables Vol C Tables 4.2.6.8 and 6.1.1.4'
B B 0.0013 0.0007 'International Tables Vol C Tables 4.2.6.8 and 6.1.1.4'

loop_
_geom_angle_atom_site_label_1
_geom_angle_atom_site_label_2
_geom_angle_atom_site_label_3
_geom_angle
_geom_angle_site_symmetry_1
_geom_angle_site_symmetry_3
_geom_angle_publ_flag
N1 Mo1 N4 98.5(2) . . ?
N1 Mo1 N6 96.6(2) . . ?
N4 Mo1 N6 76.08(14) . . ?
N1 Mo1 N2 176.4(2) . . ?
N4 Mo1 N2 84.88(15) . . ?
N6 Mo1 N2 85.6(2) . . ?
N1 Mo1 S1 92.87(14) . . ?
N4 Mo1 S1 162.85(11) . . ?
N6 Mo1 S1 89.91(11) . . ?
N2 Mo1 S1 84.22(11) . . ?
N1 Mo1 S6 92.76(14) . . ?
N4 Mo1 S6 90.09(11) . . ?
N6 Mo1 S6 164.29(11) . . ?
N2 Mo1 S6 85.75(12) . . ?
S1 Mo1 S6 102.25(6) . . ?
C16 S1 Mo1 110.8(2) . . ?
C23 S2 S3 106.2(2) . . ?
C24 S3 S2 104.0(2) . . ?
C31 S4 S5 104.2(2) . . ?
C32 S5 S4 103.2(3) . . ?
C39 S6 Mo1 112.9(2) . . ?
O1 N1 Mo1 176.7(4) . . ?
C2 N2 N3 105.7(4) . . ?
C2 N2 Mo1 135.8(4) . . ?
N3 N2 Mo1 118.1(3) . . ?
C4 N3 N2 110.2(5) . . ?
C4 N3 B1 128.4(5) . . ?
N2 N3 B1 121.4(4) . . ?
C7 N4 N5 107.3(4) . . ?
C7 N4 Mo1 133.2(3) . . ?
N5 N4 Mo1 118.9(3) . . ?
C9 N5 N4 109.4(4) . . ?
C9 N5 B1 129.8(5) . . ?
N4 N5 B1 120.1(4) . . ?
C12 N6 N7 108.4(4) . . ?
C12 N6 Mo1 131.6(4) . . ?
N7 N6 Mo1 120.0(3) . . ?
C14 N7 N6 108.9(5) . . ?
C14 N7 B1 130.0(5) . . ?
N6 N7 B1 120.9(4) . . ?
N2 C2 C3 109.4(5) . . ?
N2 C2 C1 123.8(5) . . ?
C3 C2 C1 126.8(6) . . ?
C4 C3 C2 106.9(5) . . ?
N3 C4 C3 107.7(5) . . ?
N3 C4 C5 122.4(6) . . ?
C3 C4 C5 129.8(6) . . ?
N4 C7 C8 107.7(5) . . ?
N4 C7 C6 122.6(5) . . ?
C8 C7 C6 129.7(5) . . ?
C9 C8 C7 107.8(5) . . ?
N5 C9 C8 107.8(5) . . ?
N5 C9 C10 123.0(5) . . ?
C8 C9 C10 129.2(5) . . ?
N6 C12 C13 108.5(5) . . ?
N6 C12 C11 124.2(5) . . ?
C13 C12 C11 127.3(5) . . ?
C14 C13 C12 105.7(5) . . ?
N7 C14 C13 108.5(5) . . ?
N7 C14 C15 122.9(6) . . ?
C13 C14 C15 128.5(6) . . ?
C17 C16 S1 111.2(4) . . ?
C18 C17 C22 116.8(5) . . ?
C18 C17 C16 120.8(5) . . ?
C22 C17 C16 122.4(5) . . ?
C17 C18 C19 122.8(5) . . ?
C20 C19 C18 119.4(5) . . ?
C19 C20 C21 119.2(5) . . ?
C19 C20 C23 120.5(5) . . ?
C21 C20 C23 120.3(6) . . ?
C22 C21 C20 120.2(5) . . ?
C21 C22 C17 121.6(5) . . ?
C20 C23 S2 114.9(4) . . ?
C25 C24 S3 108.4(4) . . ?
C26 C25 C30 118.1(6) . . ?
C26 C25 C24 120.6(6) . . ?
C30 C25 C24 121.3(6) . . ?
C25 C26 C27 120.5(7) . . ?
C28 C27 C26 121.5(7) . . ?
C27 C28 C29 115.8(6) . . ?
C27 C28 C31 121.2(7) . . ?
C29 C28 C31 123.0(6) . . ?
C30 C29 C28 122.9(6) . . ?
C29 C30 C25 121.1(7) . . ?
C28 C31 S4 107.6(5) . . ?
C33 C32 S5 114.1(4) . . ?
C38 C33 C34 118.3(6) . . ?
C38 C33 C32 120.0(7) . . ?
C34 C33 C32 121.6(6) . . ?
C33 C34 C35 121.2(6) . . ?
C36 C35 C34 121.1(6) . . ?
C35 C36 C37 116.9(5) . . ?
C35 C36 C39 122.1(6) . . ?
C37 C36 C39 121.0(6) . . ?
C38 C37 C36 122.5(6) . . ?
C33 C38 C37 120.0(6) . . ?
C36 C39 S6 108.8(4) . . ?
N3 B1 N7 109.9(5) . . ?
N3 B1 N5 109.4(4) . . ?
N7 B1 N5 107.1(5) . . ?

loop_
_geom_bond_atom_site_label_1
_geom_bond_atom_site_label_2
_geom_bond_distance
_geom_bond_site_symmetry_2
_geom_bond_publ_flag
Mo1 N1 1.758(4) . ?
Mo1 N4 2.233(4) . ?
Mo1 N6 2.238(4) . ?
Mo1 N2 2.261(4) . ?
Mo1 S1 2.3391(15) . ?
Mo1 S6 2.345(2) . ?
S1 C16 1.821(5) . ?
S2 C23 1.823(7) . ?
S2 S3 2.018(3) . ?
S3 C24 1.823(6) . ?
S4 C31 1.845(6) . ?
S4 S5 2.012(3) . ?
S5 C32 1.816(7) . ?
S6 C39 1.828(5) . ?
O1 N1 1.204(5) . ?
N2 C2 1.352(7) . ?
N2 N3 1.386(5) . ?
N3 C4 1.334(7) . ?
N3 B1 1.524(8) . ?
N4 C7 1.347(6) . ?
N4 N5 1.374(5) . ?
N5 C9 1.345(6) . ?
N5 B1 1.556(7) . ?
N6 C12 1.331(6) . ?
N6 N7 1.360(6) . ?
N7 C14 1.353(7) . ?
N7 B1 1.529(7) . ?
C1 C2 1.491(8) . ?
C2 C3 1.380(8) . ?
C3 C4 1.373(8) . ?
C4 C5 1.500(8) . ?
C6 C7 1.482(7) . ?
C7 C8 1.395(7) . ?
C8 C9 1.353(8) . ?
C9 C10 1.497(8) . ?
C11 C12 1.479(8) . ?
C12 C13 1.414(8) . ?
C13 C14 1.370(8) . ?
C14 C15 1.507(8) . ?
C16 C17 1.492(7) . ?
C17 C18 1.380(7) . ?
C17 C22 1.392(7) . ?
C18 C19 1.381(7) . ?
C19 C20 1.372(7) . ?
C20 C21 1.396(7) . ?
C20 C23 1.513(7) . ?
C21 C22 1.371(7) . ?
C24 C25 1.492(8) . ?
C25 C26 1.364(9) . ?
C25 C30 1.367(8) . ?
C26 C27 1.407(9) . ?
C27 C28 1.375(9) . ?
C28 C29 1.382(9) . ?
C28 C31 1.489(8) . ?
C29 C30 1.363(9) . ?
C32 C33 1.509(8) . ?
C33 C38 1.374(8) . ?
C33 C34 1.384(8) . ?
C34 C35 1.389(8) . ?
C35 C36 1.379(8) . ?
C36 C37 1.389(8) . ?
C36 C39 1.492(7) . ?
C37 C38 1.385(8) . ?

loop_
_geom_torsion_atom_site_label_1
_geom_torsion_atom_site_label_2
_geom_torsion_atom_site_label_3
_geom_torsion_atom_site_label_4
_geom_torsion
_geom_torsion_site_symmetry_1
_geom_torsion_site_symmetry_2
_geom_torsion_site_symmetry_3
_geom_torsion_site_symmetry_4
_geom_torsion_publ_flag
N1 Mo1 S1 C16 9.7(3) . . . . ?
N4 Mo1 S1 C16 141.1(4) . . . . ?
N6 Mo1 S1 C16 106.3(2) . . . . ?
N2 Mo1 S1 C16 -168.1(2) . . . . ?
S6 Mo1 S1 C16 -83.8(2) . . . . ?
C23 S2 S3 C24 91.6(3) . . . . ?
C31 S4 S5 C32 -94.4(4) . . . . ?
N1 Mo1 S6 C39 -9.4(3) . . . . ?
N4 Mo1 S6 C39 -107.9(3) . . . . ?
N6 Mo1 S6 C39 -135.9(5) . . . . ?
N2 Mo1 S6 C39 167.2(3) . . . . ?
S1 Mo1 S6 C39 84.1(2) . . . . ?
N4 Mo1 N1 O1 144.8(65) . . . . ?
N6 Mo1 N1 O1 -138.3(65) . . . . ?
N2 Mo1 N1 O1 -11.3(86) . . . . ?
S1 Mo1 N1 O1 -48.1(65) . . . . ?
S6 Mo1 N1 O1 54.3(65) . . . . ?
N1 Mo1 N2 C2 11.4(30) . . . . ?
N4 Mo1 N2 C2 -145.0(6) . . . . ?
N6 Mo1 N2 C2 138.7(6) . . . . ?
S1 Mo1 N2 C2 48.3(5) . . . . ?
S6 Mo1 N2 C2 -54.5(5) . . . . ?
N1 Mo1 N2 N3 -160.0(26) . . . . ?
N4 Mo1 N2 N3 43.7(4) . . . . ?
N6 Mo1 N2 N3 -32.7(4) . . . . ?
S1 Mo1 N2 N3 -123.1(3) . . . . ?
S6 Mo1 N2 N3 134.1(3) . . . . ?
C2 N2 N3 C4 -1.5(6) . . . . ?
Mo1 N2 N3 C4 172.3(4) . . . . ?
C2 N2 N3 B1 177.5(5) . . . . ?
Mo1 N2 N3 B1 -8.7(6) . . . . ?
N1 Mo1 N4 C7 -38.7(5) . . . . ?
N6 Mo1 N4 C7 -133.5(5) . . . . ?
N2 Mo1 N4 C7 139.8(5) . . . . ?
S1 Mo1 N4 C7 -169.5(3) . . . . ?
S6 Mo1 N4 C7 54.1(5) . . . . ?
N1 Mo1 N4 N5 151.4(3) . . . . ?
N6 Mo1 N4 N5 56.6(3) . . . . ?
N2 Mo1 N4 N5 -30.1(3) . . . . ?
S1 Mo1 N4 N5 20.6(6) . . . . ?
S6 Mo1 N4 N5 -115.8(3) . . . . ?
C7 N4 N5 C9 -0.6(6) . . . . ?
Mo1 N4 N5 C9 171.7(3) . . . . ?
C7 N4 N5 B1 170.5(4) . . . . ?
Mo1 N4 N5 B1 -17.2(6) . . . . ?
N1 Mo1 N6 C12 32.3(5) . . . . ?
N4 Mo1 N6 C12 129.4(5) . . . . ?
N2 Mo1 N6 C12 -144.8(5) . . . . ?
S1 Mo1 N6 C12 -60.6(5) . . . . ?
S6 Mo1 N6 C12 158.4(4) . . . . ?
N1 Mo1 N6 N7 -148.1(4) . . . . ?
N4 Mo1 N6 N7 -51.0(4) . . . . ?
N2 Mo1 N6 N7 34.8(4) . . . . ?
S1 Mo1 N6 N7 119.0(4) . . . . ?
S6 Mo1 N6 N7 -22.0(7) . . . . ?
C12 N6 N7 C14 0.3(6) . . . . ?
Mo1 N6 N7 C14 -179.4(3) . . . . ?
C12 N6 N7 B1 -175.1(5) . . . . ?
Mo1 N6 N7 B1 5.2(6) . . . . ?
N3 N2 C2 C3 1.2(7) . . . . ?
Mo1 N2 C2 C3 -170.9(4) . . . . ?
N3 N2 C2 C1 -177.2(6) . . . . ?
Mo1 N2 C2 C1 10.7(10) . . . . ?
N2 C2 C3 C4 -0.5(7) . . . . ?
C1 C2 C3 C4 177.8(6) . . . . ?
N2 N3 C4 C3 1.2(7) . . . . ?
B1 N3 C4 C3 -177.7(5) . . . . ?
N2 N3 C4 C5 -179.3(6) . . . . ?
B1 N3 C4 C5 1.8(10) . . . . ?
C2 C3 C4 N3 -0.4(7) . . . . ?
C2 C3 C4 C5 -179.9(7) . . . . ?
N5 N4 C7 C8 0.3(6) . . . . ?
Mo1 N4 C7 C8 -170.4(4) . . . . ?
N5 N4 C7 C6 -178.8(5) . . . . ?
Mo1 N4 C7 C6 10.5(8) . . . . ?
N4 C7 C8 C9 0.1(7) . . . . ?
C6 C7 C8 C9 179.1(6) . . . . ?
N4 N5 C9 C8 0.7(6) . . . . ?
B1 N5 C9 C8 -169.3(5) . . . . ?
N4 N5 C9 C10 -177.6(5) . . . . ?
B1 N5 C9 C10 12.4(9) . . . . ?
C7 C8 C9 N5 -0.5(7) . . . . ?
C7 C8 C9 C10 177.7(6) . . . . ?
N7 N6 C12 C13 -0.4(6) . . . . ?
Mo1 N6 C12 C13 179.3(4) . . . . ?
N7 N6 C12 C11 -179.5(5) . . . . ?
Mo1 N6 C12 C11 0.2(9) . . . . ?
N6 C12 C13 C14 0.3(7) . . . . ?
C11 C12 C13 C14 179.3(6) . . . . ?
N6 N7 C14 C13 -0.1(6) . . . . ?
B1 N7 C14 C13 174.7(5) . . . . ?
N6 N7 C14 C15 177.0(6) . . . . ?
B1 N7 C14 C15 -8.2(10) . . . . ?
C12 C13 C14 N7 -0.1(7) . . . . ?
C12 C13 C14 C15 -177.0(6) . . . . ?
Mo1 S1 C16 C17 170.3(3) . . . . ?
S1 C16 C17 C18 -133.3(5) . . . . ?
S1 C16 C17 C22 47.9(7) . . . . ?
C22 C17 C18 C19 -0.4(8) . . . . ?
C16 C17 C18 C19 -179.2(5) . . . . ?
C17 C18 C19 C20 1.2(9) . . . . ?
C18 C19 C20 C21 -1.0(9) . . . . ?
C18 C19 C20 C23 -179.6(6) . . . . ?
C19 C20 C21 C22 0.0(9) . . . . ?
C23 C20 C21 C22 178.7(5) . . . . ?
C20 C21 C22 C17 0.8(9) . . . . ?
C18 C17 C22 C21 -0.6(8) . . . . ?
C16 C17 C22 C21 178.3(5) . . . . ?
C19 C20 C23 S2 103.7(6) . . . . ?
C21 C20 C23 S2 -74.9(7) . . . . ?
S3 S2 C23 C20 -44.7(5) . . . . ?
S2 S3 C24 C25 -167.1(4) . . . . ?
S3 C24 C25 C26 -84.6(7) . . . . ?
S3 C24 C25 C30 93.1(7) . . . . ?
C30 C25 C26 C27 1.3(12) . . . . ?
C24 C25 C26 C27 179.1(7) . . . . ?
C25 C26 C27 C28 -3.5(13) . . . . ?
C26 C27 C28 C29 3.8(12) . . . . ?
C26 C27 C28 C31 -177.3(7) . . . . ?
C27 C28 C29 C30 -2.2(10) . . . . ?
C31 C28 C29 C30 178.9(6) . . . . ?
C28 C29 C30 C25 0.2(10) . . . . ?
C26 C25 C30 C29 0.3(10) . . . . ?
C24 C25 C30 C29 -177.5(6) . . . . ?
C27 C28 C31 S4 75.8(8) . . . . ?
C29 C28 C31 S4 -105.4(7) . . . . ?
S5 S4 C31 C28 167.1(5) . . . . ?
S4 S5 C32 C33 63.0(6) . . . . ?
S5 C32 C33 C38 78.4(8) . . . . ?
S5 C32 C33 C34 -101.8(7) . . . . ?
C38 C33 C34 C35 -1.6(9) . . . . ?
C32 C33 C34 C35 178.6(6) . . . . ?
C33 C34 C35 C36 -0.6(9) . . . . ?
C34 C35 C36 C37 1.9(9) . . . . ?
C34 C35 C36 C39 -177.6(5) . . . . ?
C35 C36 C37 C38 -1.2(9) . . . . ?
C39 C36 C37 C38 178.4(6) . . . . ?
C34 C33 C38 C37 2.3(10) . . . . ?
C32 C33 C38 C37 -177.9(6) . . . . ?
C36 C37 C38 C33 -0.9(10) . . . . ?
C35 C36 C39 S6 111.7(6) . . . . ?
C37 C36 C39 S6 -67.8(6) . . . . ?
Mo1 S6 C39 C36 -152.9(4) . . . . ?
C4 N3 B1 N7 -116.9(6) . . . . ?
N2 N3 B1 N7 64.3(6) . . . . ?
C4 N3 B1 N5 125.8(6) . . . . ?
N2 N3 B1 N5 -53.0(6) . . . . ?
C14 N7 B1 N3 123.4(6) . . . . ?
N6 N7 B1 N3 -62.3(6) . . . . ?
C14 N7 B1 N5 -117.9(6) . . . . ?
N6 N7 B1 N5 56.4(6) . . . . ?
C9 N5 B1 N3 -121.1(6) . . . . ?
N4 N5 B1 N3 69.8(6) . . . . ?
C9 N5 B1 N7 119.8(6) . . . . ?
N4 N5 B1 N7 -49.3(6) . . . . ?
